data_1524563
loop_
_publ_author_name
'Hulliger, F.'
'Siegrist, T.'

_publ_section_title
;
 The crystal structure of Ge As Se
;
_journal_name_full 'Materials Research Bulletin'
_journal_page_first 1245
_journal_page_last 1251
_journal_volume 16
_journal_year 1981
_chemical_formula_sum 'As Ge Se'
_chemical_name_systematic 'Ge As Se'
_space_group_IT_number 52
_symmetry_space_group_name_Hall '-P 2a 2bc'
_symmetry_space_group_name_H-M 'P n n a'
_cell_angle_alpha 90
_cell_angle_beta 90
_cell_angle_gamma 90
_cell_formula_units_Z 8
_cell_length_a 5.062
_cell_length_b 10.117
_cell_length_c 11.687
_cell_volume 598.518
_citation_journal_id_ASTM MRBUAC
_cod_data_source_file Hulliger_MRBUAC_1981_510.cif
_cod_data_source_block As1Ge1Se1
_cod_original_cell_volume 598.5176
_cod_original_formula_sum 'As1 Ge1 Se1'
_cod_database_code 1524563

loop_
_symmetry_equiv_pos_as_xyz
x,y,z
-x+1/2,-y,z
x,-y+1/2,-z+1/2
-x+1/2,y+1/2,-z+1/2
-x,-y,-z
x-1/2,y,-z
-x,y-1/2,z-1/2
x-1/2,-y-1/2,z-1/2

loop_
_atom_site_label
_atom_site_type_symbol
_atom_site_fract_x
_atom_site_fract_y
_atom_site_fract_z
_atom_site_occupancy
_atom_site_U_iso_or_equiv
Se1 Se 0.9288 0.8435 0.1091 1 0.0
Ge1 Ge 0.25 0 0.764 1 0.0
Ge2 Ge 0.2873 0.25 0.25 1 0.0
As1 As 0.0781 0.4148 0.1282 1 0.0
